data_2014584
loop_
_publ_author_name
'U\,car, \.Ibrahim'
'Arslan, Figen'
'Bulut, Ahmet'
'\.I\,cbudak, Hasan'
'\"Olmez, Hal\.is'
'B\"uy\"ukg\"ung\"or, Orhan'

_publ_section_title
;
 Aquadichloro(di-2-pyridyldiazene)copper(II) monohydrate
;
_journal_issue 10
_journal_name_full 'Acta Crystallographica Section C'
_journal_page_first m523
_journal_page_last m525
_journal_paper_doi 10.1107/S0108270104020840
_journal_volume 60
_journal_year 2004
_chemical_formula_iupac '[Cu Cl2 (C10 H8 N4) (H2 O)], H2 O'
_chemical_formula_moiety 'C10 H10 Cl2 Cu N4 O, H2 O'
_chemical_formula_sum 'C10 H12 Cl2 Cu N4 O2'
_chemical_formula_weight 354.69
_chemical_name_systematic
;
Aquadichloro(di-2-pyridyldiazene)copper(II) monohydrate
;
_space_group_IT_number 2
_symmetry_cell_setting triclinic
_symmetry_space_group_name_Hall '-P 1'
_symmetry_space_group_name_H-M 'P -1'
_atom_sites_solution_hydrogens geom
_atom_sites_solution_primary direct
_atom_sites_solution_secondary difmap
_audit_creation_method SHELXL-97
_cell_angle_alpha 76.195(5)
_cell_angle_beta 73.134(5)
_cell_angle_gamma 74.199(5)
_cell_formula_units_Z 2
_cell_length_a 8.072(5)
_cell_length_b 8.279(5)
_cell_length_c 11.327(5)
_cell_measurement_reflns_used 21779
_cell_measurement_temperature 293(2)
_cell_measurement_theta_max 28.83
_cell_measurement_theta_min 2.60
_cell_volume 686.5(7)
_computing_cell_refinement X-AREA
_computing_data_collection 'X-AREA (Stoe & Cie, 2001)'
_computing_data_reduction 'X-RED32 (Stoe & Cie, 2001)'
_computing_molecular_graphics 'ORTEPIII (Burnett & Johnson, 1996)'
_computing_publication_material 'WinGX  (Farrugia, 1999)'
_computing_structure_refinement 'SHELXL97 (Sheldrick, 1997)'
_computing_structure_solution 'SIR97 (Altomare et al., 1999)'
_diffrn_ambient_temperature 293(2)
_diffrn_detector_area_resol_mean 6.67
_diffrn_measured_fraction_theta_full 0.968
_diffrn_measured_fraction_theta_max 0.968
_diffrn_measurement_device_type 'STOE IPDS-II'
_diffrn_measurement_method \w
_diffrn_radiation_monochromator graphite
_diffrn_radiation_source 'fine-focus sealed tube'
_diffrn_radiation_type MoK\a
_diffrn_radiation_wavelength 0.71069
_diffrn_reflns_av_R_equivalents 0.0432
_diffrn_reflns_av_sigmaI/netI 0.0361
_diffrn_reflns_limit_h_max 10
_diffrn_reflns_limit_h_min -10
_diffrn_reflns_limit_k_max 11
_diffrn_reflns_limit_k_min -11
_diffrn_reflns_limit_l_max 15
_diffrn_reflns_limit_l_min -15
_diffrn_reflns_number 12369
_diffrn_reflns_theta_full 28.86
_diffrn_reflns_theta_max 28.86
_diffrn_reflns_theta_min 2.60
_diffrn_standards_interval_count 0
_diffrn_standards_number 0
_exptl_absorpt_coefficient_mu 1.982
_exptl_absorpt_correction_T_max 0.4769
_exptl_absorpt_correction_T_min 0.2951
_exptl_absorpt_correction_type integration
_exptl_absorpt_process_details '(X-RED32; Stoe & Cie, 2002)'
_exptl_crystal_colour 'dark green'
_exptl_crystal_density_diffrn 1.716
_exptl_crystal_density_method 'not measured'
_exptl_crystal_description prism
_exptl_crystal_F_000 358
_exptl_crystal_size_max 0.42
_exptl_crystal_size_mid 0.330
_exptl_crystal_size_min 0.210
_refine_diff_density_max 0.791
_refine_diff_density_min -1.076
_refine_ls_extinction_method none
_refine_ls_goodness_of_fit_ref 1.008
_refine_ls_hydrogen_treatment mixed
_refine_ls_matrix_type full
_refine_ls_number_parameters 188
_refine_ls_number_reflns 3480
_refine_ls_number_restraints 4
_refine_ls_restrained_S_all 1.008
_refine_ls_R_factor_all 0.0555
_refine_ls_R_factor_gt 0.0432
_refine_ls_shift/su_max 0.000
_refine_ls_shift/su_mean 0.000
_refine_ls_structure_factor_coef Fsqd
_refine_ls_weighting_details 'calc w=1/[\s^2^(Fo^2^)+(0.0663P)^2^] where P=(Fo^2^+2Fc^2^)/3'
_refine_ls_weighting_scheme calc
_refine_ls_wR_factor_gt 0.0956
_refine_ls_wR_factor_ref 0.1019
_reflns_number_gt 2752
_reflns_number_total 3480
_reflns_threshold_expression I>2\s(I)
_cod_data_source_file ta1463.cif
_cod_data_source_block I
_cod_database_code 2014584
_cod_database_fobs_code 2014584

loop_
_symmetry_equiv_pos_as_xyz
'x, y, z'
'-x, -y, -z'

loop_
_atom_site_label
_atom_site_fract_x
_atom_site_fract_y
_atom_site_fract_z
_atom_site_U_iso_or_equiv
_atom_site_adp_type
_atom_site_calc_flag
_atom_site_refinement_flags
_atom_site_occupancy
_atom_site_disorder_assembly
_atom_site_disorder_group
_atom_site_type_symbol
Cu1 0.33574(4) 0.21037(4) 0.72403(3) 0.03760(11) Uani d . 1 . . Cu
Cl1 0.43448(13) 0.26076(11) 0.87471(7) 0.0655(2) Uani d . 1 . . Cl
Cl2 0.05376(8) 0.41774(8) 0.71134(6) 0.04598(16) Uani d . 1 . . Cl
C1 0.2007(3) -0.0863(3) 0.7638(3) 0.0441(6) Uani d . 1 . . C
C2 0.1430(4) -0.2355(4) 0.8180(4) 0.0596(8) Uani d . 1 . . C
H1 0.1098 -0.2946 0.7715 0.071 Uiso calc R 1 . . H
C3 0.1362(5) -0.2944(4) 0.9445(4) 0.0680(9) Uani d . 1 . . C
H2 0.0979 -0.3943 0.9846 0.082 Uiso calc R 1 . . H
C4 0.1864(4) -0.2039(5) 1.0091(3) 0.0620(8) Uani d . 1 . . C
H3 0.1826 -0.2419 1.0939 0.074 Uiso calc R 1 . . H
C5 0.2428(4) -0.0556(4) 0.9482(3) 0.0500(6) Uani d . 1 . . C
H4 0.2778 0.0045 0.9930 0.060 Uiso calc R 1 . . H
C6 0.3014(3) 0.1529(3) 0.4577(3) 0.0409(5) Uani d . 1 . . C
C7 0.2444(4) 0.0751(4) 0.3862(3) 0.0541(7) Uani d . 1 . . C
H5 0.1892 -0.0161 0.4219 0.065 Uiso calc R 1 . . H
C8 0.2728(4) 0.1386(5) 0.2593(3) 0.0643(9) Uani d . 1 . . C
H6 0.2402 0.0876 0.2072 0.077 Uiso calc R 1 . . H
C9 0.3492(4) 0.2768(5) 0.2101(3) 0.0609(8) Uani d . 1 . . C
H7 0.3658 0.3225 0.1252 0.073 Uiso calc R 1 . . H
C10 0.4008(4) 0.3465(4) 0.2890(3) 0.0536(7) Uani d . 1 . . C
H8 0.4522 0.4405 0.2558 0.064 Uiso calc R 1 . . H
N1 0.2488(3) 0.0041(3) 0.8271(2) 0.0407(5) Uani d . 1 . . N
N2 0.2141(3) -0.0300(3) 0.6342(2) 0.0469(5) Uani d . 1 . . N
N3 0.2857(3) 0.0953(3) 0.5899(2) 0.0373(4) Uani d . 1 . . N
N4 0.3796(3) 0.2840(3) 0.4118(2) 0.0444(5) Uani d . 1 . . N
O1 0.4847(3) 0.3478(3) 0.59747(19) 0.0501(5) Uani d D 1 . . O
O2 0.1604(3) 0.6811(3) 0.4497(2) 0.0547(5) Uani d D 1 . . O
H9 0.472(5) 0.338(5) 0.530(3) 0.076(12) Uiso d D 1 . . H
H10 0.591(3) 0.338(5) 0.591(4) 0.073(12) Uiso d D 1 . . H
H11 0.140(6) 0.627(5) 0.519(3) 0.077(13) Uiso d D 1 . . H
H12 0.113(5) 0.662(5) 0.400(3) 0.079(13) Uiso d D 1 . . H

loop_
_atom_site_aniso_label
_atom_site_aniso_U_11
_atom_site_aniso_U_22
_atom_site_aniso_U_33
_atom_site_aniso_U_12
_atom_site_aniso_U_13
_atom_site_aniso_U_23
Cu1 0.04230(18) 0.03948(18) 0.03624(18) -0.01588(13) -0.01338(12) -0.00350(12)
Cl1 0.1007(6) 0.0701(5) 0.0475(4) -0.0442(5) -0.0361(4) 0.0012(3)
Cl2 0.0419(3) 0.0466(3) 0.0491(4) -0.0079(3) -0.0120(3) -0.0085(3)
C1 0.0410(13) 0.0382(13) 0.0566(16) -0.0148(10) -0.0147(12) -0.0042(11)
C2 0.0609(18) 0.0493(16) 0.076(2) -0.0269(14) -0.0196(16) -0.0031(15)
C3 0.064(2) 0.0558(18) 0.083(2) -0.0307(16) -0.0197(18) 0.0143(17)
C4 0.0571(18) 0.067(2) 0.0566(18) -0.0255(16) -0.0145(15) 0.0152(15)
C5 0.0524(16) 0.0535(16) 0.0443(14) -0.0200(13) -0.0142(12) 0.0039(12)
C6 0.0375(12) 0.0450(13) 0.0424(13) -0.0038(10) -0.0119(10) -0.0147(11)
C7 0.0524(16) 0.0607(17) 0.0582(18) -0.0076(13) -0.0193(14) -0.0253(14)
C8 0.0616(19) 0.086(2) 0.0552(18) -0.0025(17) -0.0242(15) -0.0352(18)
C9 0.0605(18) 0.074(2) 0.0415(15) 0.0061(16) -0.0151(14) -0.0182(15)
C10 0.0586(17) 0.0550(16) 0.0406(14) -0.0039(13) -0.0095(13) -0.0089(12)
N1 0.0393(11) 0.0401(11) 0.0434(11) -0.0126(9) -0.0118(9) -0.0018(9)
N2 0.0496(13) 0.0429(12) 0.0554(14) -0.0147(10) -0.0172(11) -0.0111(10)
N3 0.0369(10) 0.0368(10) 0.0414(11) -0.0088(8) -0.0119(9) -0.0092(8)
N4 0.0521(13) 0.0436(11) 0.0381(11) -0.0111(10) -0.0118(10) -0.0066(9)
O1 0.0519(12) 0.0670(13) 0.0400(10) -0.0317(10) -0.0142(9) -0.0003(9)
O2 0.0551(12) 0.0583(13) 0.0579(14) -0.0245(10) -0.0153(11) -0.0076(11)

loop_
_atom_type_symbol
_atom_type_description
_atom_type_scat_dispersion_real
_atom_type_scat_dispersion_imag
_atom_type_scat_source
C C 0.0030 0.0020 'International Tables Vol C Tables 4.2.6.8 and 6.1.1.4'
H H 0.0000 0.0000 'International Tables Vol C Tables 4.2.6.8 and 6.1.1.4'
N N 0.0061 0.0033 'International Tables Vol C Tables 4.2.6.8 and 6.1.1.4'
O O 0.0106 0.0060 'International Tables Vol C Tables 4.2.6.8 and 6.1.1.4'
Cl Cl 0.1484 0.1585 'International Tables Vol C Tables 4.2.6.8 and 6.1.1.4'
Cu Cu 0.3201 1.2651 'International Tables Vol C Tables 4.2.6.8 and 6.1.1.4'

loop_
_geom_angle_atom_site_label_1
_geom_angle_atom_site_label_2
_geom_angle_atom_site_label_3
_geom_angle
_geom_angle_publ_flag
Cl1 Cu1 Cl2 107.93(4) y
Cl1 Cu1 N1 94.94(9) y
Cl1 Cu1 N3 164.56(6) y
Cl1 Cu1 O1 90.60(9) y
Cl2 Cu1 N1 101.42(8) y
Cl2 Cu1 N3 86.39(7) y
Cl2 Cu1 O1 95.40(8) y
N1 Cu1 N3 76.12(10) y
N1 Cu1 O1 159.69(9) y
N3 Cu1 O1 93.81(11) y
C2 C1 N1 123.4(3) ?
C2 C1 N2 117.7(3) ?
N1 C1 N2 118.9(2) ?
C1 C2 H1 121.2 ?
C1 C2 C3 117.7(4) ?
H1 C2 C3 121.1 ?
C2 C3 H2 120.4 ?
C2 C3 C4 119.2(3) ?
H2 C3 C4 120.4 ?
C3 C4 H3 120.1 ?
C3 C4 C5 119.7(3) ?
H3 C4 C5 120.1 ?
C4 C5 H4 119.0 ?
C4 C5 N1 122.1(4) ?
H4 C5 N1 118.9 ?
C7 C6 N3 122.7(2) ?
C7 C6 N4 124.0(3) ?
N3 C6 N4 113.3(3) ?
C6 C7 H5 121.5 ?
C6 C7 C8 117.2(3) ?
H5 C7 C8 121.4 ?
C7 C8 H6 120.0 ?
C7 C8 C9 120.0(4) ?
H6 C8 C9 120.0 ?
C8 C9 H7 120.6 ?
C8 C9 C10 118.6(3) ?
H7 C9 C10 120.7 ?
C9 C10 H8 118.7 ?
C9 C10 N4 122.5(3) ?
H8 C10 N4 118.8 ?
Cu1 N1 C1 115.03(18) ?
Cu1 N1 C5 127.0(3) ?
C1 N1 C5 117.9(3) ?
C1 N2 N3 113.5(3) ?
Cu1 N3 C6 129.6(2) ?
Cu1 N3 N2 115.95(18) ?
C6 N3 N2 114.0(3) ?
C6 N4 C10 117.7(3) ?
Cu1 O1 H9 105(3) ?
Cu1 O1 H10 125(3) ?
H9 O1 H10 108(4) ?
H11 O2 H12 115(5) ?

loop_
_geom_bond_atom_site_label_1
_geom_bond_atom_site_label_2
_geom_bond_distance
_geom_bond_publ_flag
Cu1 Cl1 2.2433(14) y
Cu1 Cl2 2.4684(13) y
Cu1 N1 1.999(3) y
Cu1 N3 2.153(3) y
Cu1 O1 1.940(2) y
C1 C2 1.380(4) ?
C1 N1 1.342(5) ?
C1 N2 1.412(4) ?
C2 H1 .930 ?
C2 C3 1.389(6) ?
C3 H2 .930 ?
C3 C4 1.364(7) ?
C4 H3 .931 ?
C4 C5 1.381(5) ?
C5 H4 .930 ?
C5 N1 1.334(4) y
C6 C7 1.382(5) ?
C6 N3 1.438(4) ?
C6 N4 1.327(4) ?
C7 H5 .930 ?
C7 C8 1.382(4) ?
C8 H6 .930 ?
C8 C9 1.371(6) ?
C9 H7 .930 ?
C9 C10 1.378(6) ?
C10 H8 .930 ?
C10 N4 1.341(4) y
N2 N3 1.254(3) y
O1 H9 .83(4) ?
O1 H10 .82(3) ?
O2 H11 .80(3) ?
O2 H12 .83(5) ?

loop_
_geom_hbond_atom_site_label_D
_geom_hbond_atom_site_label_H
_geom_hbond_atom_site_label_A
_geom_hbond_site_symmetry_A
_geom_hbond_distance_DH
_geom_hbond_distance_HA
_geom_hbond_distance_DA
_geom_hbond_angle_DHA
O2 H12 Cl2 2_566 0.83(3) 2.39(3) 3.210(3) 170(4)
O1 H10 O2 2_666 0.82(2) 1.89(3) 2.710(4) 172(4)
O2 H11 Cl2 . 0.80(3) 2.49(3) 3.277(3) 167(4)
O1 H9 N4 . 0.82(2) 1.90(3) 2.689(3) 161(4)

loop_
_geom_torsion_atom_site_label_1
_geom_torsion_atom_site_label_2
_geom_torsion_atom_site_label_3
_geom_torsion_atom_site_label_4
_geom_torsion
N1 C1 C2 C3 -0.5(5)
N2 C1 C2 C3 177.6(3)
C1 C2 C3 C4 -0.1(5)
C2 C3 C4 C5 0.0(5)
C3 C4 C5 N1 0.6(5)
N4 C6 C7 C8 0.5(4)
N3 C6 C7 C8 -177.6(2)
C6 C7 C8 C9 -2.2(5)
C7 C8 C9 C10 1.9(5)
C8 C9 C10 N4 0.2(5)
C4 C5 N1 C1 -1.2(4)
C4 C5 N1 Cu1 -177.4(2)
C2 C1 N1 C5 1.1(4)
N2 C1 N1 C5 -176.9(2)
C2 C1 N1 Cu1 177.8(2)
N2 C1 N1 Cu1 -0.3(3)
O1 Cu1 N1 C5 111.6(3)
N3 Cu1 N1 C5 173.5(2)
Cl1 Cu1 N1 C5 6.3(2)
Cl2 Cu1 N1 C5 -103.2(2)
O1 Cu1 N1 C1 -64.7(3)
N3 Cu1 N1 C1 -2.77(18)
Cl1 Cu1 N1 C1 -170.00(18)
Cl2 Cu1 N1 C1 80.57(19)
N1 C1 N2 N3 5.6(4)
C2 C1 N2 N3 -172.6(3)
C1 N2 N3 C6 179.5(2)
C1 N2 N3 Cu1 -7.8(3)
N4 C6 N3 N2 -179.1(2)
C7 C6 N3 N2 -0.8(3)
N4 C6 N3 Cu1 9.5(3)
C7 C6 N3 Cu1 -172.1(2)
O1 Cu1 N3 N2 168.27(19)
N1 Cu1 N3 N2 6.14(18)
Cl1 Cu1 N3 N2 62.0(3)
Cl2 Cu1 N3 N2 -96.55(18)
O1 Cu1 N3 C6 -20.5(2)
N1 Cu1 N3 C6 177.4(2)
Cl1 Cu1 N3 C6 -126.8(2)
Cl2 Cu1 N3 C6 74.68(19)
C7 C6 N4 C10 1.5(4)
N3 C6 N4 C10 179.8(2)
C9 C10 N4 C6 -1.9(4)
